data_7217206
loop_
_publ_author_name
'Vasylyeva, Vera'
'Nayak, Susanta K.'
'Terraneo, Giancarlo'
'Cavallo, Gabriella'
'Metrangolo, Pierangelo'
'Resnati, Giuseppe'

_publ_section_title
;
 Orthogonal halogen and hydrogen bonds involving a peptide bond model
;
_journal_issue 35
_journal_name_full CrystEngComm
_journal_page_first 8102
_journal_paper_doi 10.1039/C4CE01514B
_journal_volume 16
_journal_year 2014
_chemical_formula_moiety '(C6 I2 F4), (C3 H7 N O)'
_chemical_formula_sum 'C9 H7 F4 I2 N O'
_chemical_formula_weight 474.96
_chemical_melting_point 340(2)
_chemical_name_systematic
;
1,2-Diiodotetrafluorobenzene N-Methylacetamide
;
_space_group_IT_number 2
_symmetry_cell_setting triclinic
_symmetry_Int_Tables_number 2
_symmetry_space_group_name_Hall '-P 1'
_symmetry_space_group_name_H-M 'P -1'
_atom_sites_solution_hydrogens geom
_atom_sites_solution_primary direct
_atom_sites_solution_secondary difmap
_audit_creation_method SHELXL-97
_cell_angle_alpha 85.660(2)
_cell_angle_beta 81.022(2)
_cell_angle_gamma 74.403(2)
_cell_formula_units_Z 4
_cell_length_a 7.2201(3)
_cell_length_b 8.6847(3)
_cell_length_c 21.5893(8)
_cell_measurement_reflns_used 401
_cell_measurement_temperature 100(2)
_cell_measurement_theta_max 28.78
_cell_measurement_theta_min 0.89
_cell_volume 1287.11(9)
_computing_cell_refinement 'Bruker SMART'
_computing_data_collection 'Bruker SMART'
_computing_data_reduction 'Bruker SHELXTL'
_computing_molecular_graphics 'Bruker SHELXTL'
_computing_publication_material 'Bruker SHELXTL'
_computing_structure_refinement 'SHELXL-97 (Sheldrick, 2008)'
_computing_structure_solution 'SHELXS-97 (Sheldrick, 2008)'
_diffrn_ambient_temperature 100(2)
_diffrn_measured_fraction_theta_full 0.995
_diffrn_measured_fraction_theta_max 0.995
_diffrn_measurement_device_type 'CCD area detector'
_diffrn_measurement_method 'phi and omega scans'
_diffrn_radiation_monochromator graphite
_diffrn_radiation_source 'fine-focus sealed tube'
_diffrn_radiation_type MoK\a
_diffrn_radiation_wavelength 0.71073
_diffrn_reflns_av_R_equivalents 0.0345
_diffrn_reflns_av_sigmaI/netI 0.0222
_diffrn_reflns_limit_h_max 8
_diffrn_reflns_limit_h_min -8
_diffrn_reflns_limit_k_max 10
_diffrn_reflns_limit_k_min -10
_diffrn_reflns_limit_l_max 26
_diffrn_reflns_limit_l_min -26
_diffrn_reflns_number 49634
_diffrn_reflns_theta_full 25.99
_diffrn_reflns_theta_max 25.99
_diffrn_reflns_theta_min 0.96
_exptl_absorpt_coefficient_mu 4.918
_exptl_absorpt_correction_T_max 0.6390
_exptl_absorpt_correction_T_min 0.4249
_exptl_absorpt_correction_type multi-scan
_exptl_absorpt_process_details SADABS
_exptl_crystal_colour colorless
_exptl_crystal_density_diffrn 2.451
_exptl_crystal_density_method 'not measured'
_exptl_crystal_description block
_exptl_crystal_F_000 872
_exptl_crystal_size_max 0.21
_exptl_crystal_size_mid 0.19
_exptl_crystal_size_min 0.10
_refine_diff_density_max 1.416
_refine_diff_density_min -0.964
_refine_diff_density_rms 0.312
_refine_ls_extinction_coef 0.0039(2)
_refine_ls_extinction_expression Fc^*^=kFc[1+0.001xFc^2^\l^3^/sin(2\q)]^-1/4^
_refine_ls_extinction_method SHELXL
_refine_ls_goodness_of_fit_ref 1.234
_refine_ls_hydrogen_treatment constr
_refine_ls_matrix_type full
_refine_ls_number_parameters 336
_refine_ls_number_reflns 5024
_refine_ls_number_restraints 16
_refine_ls_restrained_S_all 1.235
_refine_ls_R_factor_all 0.0370
_refine_ls_R_factor_gt 0.0278
_refine_ls_shift/su_max 0.001
_refine_ls_shift/su_mean 0.000
_refine_ls_structure_factor_coef Fsqd
_refine_ls_weighting_details 'calc w=1/[\s^2^(Fo^2^)+(0.0429P)^2^+1.3684P] where P=(Fo^2^+2Fc^2^)/3'
_refine_ls_weighting_scheme calc
_refine_ls_wR_factor_gt 0.0709
_refine_ls_wR_factor_ref 0.0809
_reflns_number_gt 4352
_reflns_number_total 5024
_reflns_threshold_expression >2\s(I)
_cod_data_source_file c4ce01514b2.cif
_cod_data_source_block 12DITFB-NMA
_cod_depositor_comments
;
The following automatic conversions were performed:

'_symmetry_cell_setting' value 'Triclinic' changed to 'triclinic'
according to
/usr/data/users/saulius/crontab/automatic-downloads/rss-feeds/RSC/lib/dictionaries/cif_core.dic
dictionary named 'cif_core.dic' version 2.4.2 from 2011-04-26.

Automatic conversion script
Id: cif_fix_values 2281 2013-09-26 08:29:07Z andrius 

 Adding full bibliography for 7217203--7217209.cif.
;
_cod_original_cell_volume 1287.11(8)
_cod_database_code 7217206

loop_
_symmetry_equiv_pos_as_xyz
'x, y, z'
'-x, -y, -z'

loop_
_atom_site_label
_atom_site_type_symbol
_atom_site_fract_x
_atom_site_fract_y
_atom_site_fract_z
_atom_site_U_iso_or_equiv
_atom_site_adp_type
_atom_site_occupancy
_atom_site_symmetry_multiplicity
_atom_site_calc_flag
_atom_site_refinement_flags
_atom_site_disorder_assembly
_atom_site_disorder_group
O1A O 0.3050(9) -0.0499(8) 0.2002(5) 0.0236(16) Uani 0.870(7) 1 d PD A 1
N1A N 0.1483(6) 0.1969(5) 0.2340(2) 0.0232(12) Uani 0.870(7) 1 d PD A 1
H1A H 0.1581 0.2860 0.2484 0.028 Uiso 0.870(7) 1 calc PR A 1
C7A C 0.3105(8) 0.0775(6) 0.2210(3) 0.0227(14) Uani 0.870(7) 1 d PD A 1
C8A C 0.5014(11) 0.1087(17) 0.2332(7) 0.0305(16) Uani 0.870(7) 1 d PD A 1
H8A1 H 0.5502 0.0389 0.2682 0.046 Uiso 0.870(7) 1 calc PR A 1
H8A2 H 0.4777 0.2207 0.2438 0.046 Uiso 0.870(7) 1 calc PR A 1
H8A3 H 0.5978 0.0862 0.1955 0.046 Uiso 0.870(7) 1 calc PR A 1
C9A C -0.0352(9) 0.1848(9) 0.2252(4) 0.0305(16) Uani 0.870(7) 1 d PD A 1
H9A1 H -0.0276 0.1431 0.1837 0.046 Uiso 0.870(7) 1 calc PR A 1
H9A2 H -0.1275 0.2907 0.2283 0.046 Uiso 0.870(7) 1 calc PR A 1
H9A3 H -0.0790 0.1120 0.2576 0.046 Uiso 0.870(7) 1 calc PR A 1
O1C O 0.1459(18) 0.4693(11) 0.3019(5) 0.024(2) Uani 0.769(7) 1 d PD B 1
N1C N 0.1118(8) 0.7097(6) 0.2514(2) 0.0251(13) Uani 0.769(7) 1 d PD B 1
H1C H 0.1660 0.7884 0.2392 0.030 Uiso 0.769(7) 1 calc PR B 1
C7C C 0.2137(10) 0.5827(7) 0.2821(3) 0.0225(17) Uani 0.769(7) 1 d PD B 1
C8C C 0.4189(14) 0.5879(13) 0.2907(5) 0.0269(15) Uani 0.769(7) 1 d PD B 1
H8C1 H 0.4359 0.5659 0.3350 0.040 Uiso 0.769(7) 1 calc PR B 1
H8C2 H 0.4368 0.6942 0.2778 0.040 Uiso 0.769(7) 1 calc PR B 1
H8C3 H 0.5150 0.5071 0.2650 0.040 Uiso 0.769(7) 1 calc PR B 1
C9C C -0.0723(11) 0.7241(10) 0.2380(5) 0.0269(15) Uani 0.769(7) 1 d PD B 1
H9C1 H -0.0768 0.6247 0.2203 0.040 Uiso 0.769(7) 1 calc PR B 1
H9C2 H -0.1059 0.8131 0.2076 0.040 Uiso 0.769(7) 1 calc PR B 1
H9C3 H -0.1654 0.7447 0.2766 0.040 Uiso 0.769(7) 1 calc PR B 1
O1B O 0.257(9) -0.049(6) 0.204(4) 0.0236(16) Uani 0.130(7) 1 d PD A 2
N1B N 0.300(5) 0.177(4) 0.2353(15) 0.0232(12) Uani 0.130(7) 1 d PD A 2
H1B H 0.2564 0.2742 0.2498 0.028 Uiso 0.130(7) 1 calc PR A 2
C7B C 0.184(5) 0.088(4) 0.2193(17) 0.0227(14) Uani 0.130(7) 1 d PD A 2
C9B C 0.494(6) 0.095(12) 0.226(5) 0.0305(16) Uani 0.130(7) 1 d PD A 2
H9B1 H 0.5076 -0.0175 0.2392 0.046 Uiso 0.130(7) 1 calc PR A 2
H9B2 H 0.5668 0.1422 0.2500 0.046 Uiso 0.130(7) 1 calc PR A 2
H9B3 H 0.5443 0.1013 0.1810 0.046 Uiso 0.130(7) 1 calc PR A 2
C8B C -0.039(6) 0.145(7) 0.220(4) 0.0305(16) Uani 0.130(7) 1 d PD A 2
H8B1 H -0.0664 0.1919 0.1782 0.046 Uiso 0.130(7) 1 calc PR A 2
H8B2 H -0.0956 0.2254 0.2514 0.046 Uiso 0.130(7) 1 calc PR A 2
H8B3 H -0.0946 0.0535 0.2292 0.046 Uiso 0.130(7) 1 calc PR A 2
O1D O 0.107(7) 0.468(4) 0.293(2) 0.024(2) Uani 0.231(7) 1 d PD B 2
N1D N 0.271(2) 0.665(2) 0.2724(8) 0.0251(13) Uani 0.231(7) 1 d PD B 2
H1D H 0.2787 0.7584 0.2546 0.030 Uiso 0.231(7) 1 calc PR B 2
C7D C 0.115(3) 0.603(3) 0.2725(12) 0.0225(17) Uani 0.231(7) 1 d PD B 2
C9D C 0.415(5) 0.566(5) 0.3033(19) 0.0269(15) Uani 0.231(7) 1 d PD B 2
H9D1 H 0.3565 0.5304 0.3441 0.040 Uiso 0.231(7) 1 calc PR B 2
H9D2 H 0.5090 0.6241 0.3097 0.040 Uiso 0.231(7) 1 calc PR B 2
H9D3 H 0.4814 0.4725 0.2781 0.040 Uiso 0.231(7) 1 calc PR B 2
C8D C -0.080(4) 0.689(4) 0.2480(19) 0.0269(15) Uani 0.231(7) 1 d PD B 2
H8D1 H -0.1661 0.6176 0.2534 0.040 Uiso 0.231(7) 1 calc PR B 2
H8D2 H -0.0544 0.7192 0.2034 0.040 Uiso 0.231(7) 1 calc PR B 2
H8D3 H -0.1433 0.7859 0.2718 0.040 Uiso 0.231(7) 1 calc PR B 2
I1 I 0.20724(5) 0.24041(3) 0.401515(14) 0.02054(11) Uani 1 1 d . . .
I2 I 0.14416(5) 0.30407(4) 0.571982(16) 0.02940(12) Uani 1 1 d . . .
I3 I 0.69385(5) 0.82699(4) -0.055045(14) 0.02107(11) Uani 1 1 d . . .
I4 I 0.53938(5) 0.72944(4) 0.111741(14) 0.02083(11) Uani 1 1 d . . .
F1 F 0.2311(5) -0.0376(4) 0.63724(14) 0.0359(8) Uani 1 1 d . . .
F2 F 0.3195(5) -0.3338(4) 0.59460(15) 0.0352(8) Uani 1 1 d . . .
F3 F 0.3565(5) -0.3796(3) 0.46932(16) 0.0363(8) Uani 1 1 d . . .
F4 F 0.3093(5) -0.1288(3) 0.38804(14) 0.0327(7) Uani 1 1 d . . .
F5 F 0.6547(4) 0.3571(3) 0.12470(14) 0.0302(7) Uani 1 1 d . . .
F6 F 0.8304(4) 0.1221(3) 0.04492(16) 0.0339(8) Uani 1 1 d . . .
F7 F 0.9521(4) 0.1941(4) -0.07691(15) 0.0334(7) Uani 1 1 d . . .
F8 F 0.8922(4) 0.5000(3) -0.11848(14) 0.0306(7) Uani 1 1 d . . .
C1 C 0.2415(7) 0.0542(6) 0.4700(2) 0.0191(10) Uani 1 1 d . . .
C2 C 0.2210(7) 0.0777(6) 0.5343(2) 0.0210(11) Uani 1 1 d . . .
C3 C 0.2492(7) -0.0557(6) 0.5748(2) 0.0259(12) Uani 1 1 d . . .
C4 C 0.2943(8) -0.2082(6) 0.5543(3) 0.0262(12) Uani 1 1 d . . .
C5 C 0.3144(7) -0.2307(6) 0.4905(3) 0.0256(12) Uani 1 1 d . . .
C6 C 0.2882(7) -0.1013(6) 0.4497(2) 0.0222(11) Uani 1 1 d . . .
C7 C 0.7398(7) 0.5929(5) -0.0180(2) 0.0188(10) Uani 1 1 d . . .
C8 C 0.6791(7) 0.5576(6) 0.0453(2) 0.0185(10) Uani 1 1 d . . .
C9 C 0.7120(7) 0.3979(6) 0.0647(2) 0.0223(11) Uani 1 1 d . . .
C10 C 0.8025(7) 0.2741(6) 0.0244(3) 0.0249(12) Uani 1 1 d . . .
C11 C 0.8635(7) 0.3112(6) -0.0370(3) 0.0252(11) Uani 1 1 d . . .
C12 C 0.8316(7) 0.4703(6) -0.0580(2) 0.0209(11) Uani 1 1 d . . .

loop_
_atom_site_aniso_label
_atom_site_aniso_U_11
_atom_site_aniso_U_22
_atom_site_aniso_U_33
_atom_site_aniso_U_23
_atom_site_aniso_U_13
_atom_site_aniso_U_12
O1A 0.031(5) 0.0177(18) 0.023(3) -0.0018(15) 0.004(3) -0.011(2)
N1A 0.029(3) 0.019(3) 0.020(3) -0.0001(19) 0.000(2) -0.006(2)
C7A 0.036(4) 0.022(3) 0.008(3) 0.004(2) 0.002(3) -0.009(3)
C8A 0.030(2) 0.032(3) 0.029(3) -0.006(3) -0.0023(18) -0.008(2)
C9A 0.030(2) 0.032(3) 0.029(3) -0.006(3) -0.0023(18) -0.008(2)
O1C 0.041(6) 0.0177(19) 0.017(4) 0.000(2) -0.004(3) -0.014(3)
N1C 0.030(3) 0.021(3) 0.021(3) -0.002(2) 0.003(2) -0.004(2)
C7C 0.033(5) 0.017(3) 0.013(3) -0.003(2) 0.006(3) -0.005(4)
C8C 0.042(3) 0.018(4) 0.019(4) 0.005(2) 0.004(2) -0.011(2)
C9C 0.042(3) 0.018(4) 0.019(4) 0.005(2) 0.004(2) -0.011(2)
O1B 0.031(5) 0.0177(18) 0.023(3) -0.0018(15) 0.004(3) -0.011(2)
N1B 0.029(3) 0.019(3) 0.020(3) -0.0001(19) 0.000(2) -0.006(2)
C7B 0.036(4) 0.022(3) 0.008(3) 0.004(2) 0.002(3) -0.009(3)
C9B 0.030(2) 0.032(3) 0.029(3) -0.006(3) -0.0023(18) -0.008(2)
C8B 0.030(2) 0.032(3) 0.029(3) -0.006(3) -0.0023(18) -0.008(2)
O1D 0.041(6) 0.0177(19) 0.017(4) 0.000(2) -0.004(3) -0.014(3)
N1D 0.030(3) 0.021(3) 0.021(3) -0.002(2) 0.003(2) -0.004(2)
C7D 0.033(5) 0.017(3) 0.013(3) -0.003(2) 0.006(3) -0.005(4)
C9D 0.042(3) 0.018(4) 0.019(4) 0.005(2) 0.004(2) -0.011(2)
C8D 0.042(3) 0.018(4) 0.019(4) 0.005(2) 0.004(2) -0.011(2)
I1 0.02524(19) 0.01780(17) 0.01686(18) 0.00294(12) 0.00044(13) -0.00558(13)
I2 0.0365(2) 0.0276(2) 0.0217(2) -0.00747(14) 0.00079(15) -0.00532(15)
I3 0.02663(19) 0.01799(18) 0.01740(18) 0.00306(12) -0.00233(13) -0.00525(13)
I4 0.0278(2) 0.02111(18) 0.01466(18) -0.00016(12) -0.00296(13) -0.00829(14)
F1 0.044(2) 0.047(2) 0.0166(17) 0.0065(13) -0.0034(14) -0.0147(16)
F2 0.0369(19) 0.0308(17) 0.038(2) 0.0208(14) -0.0099(15) -0.0116(14)
F3 0.044(2) 0.0155(15) 0.049(2) 0.0004(13) -0.0085(16) -0.0063(14)
F4 0.050(2) 0.0212(15) 0.0260(18) -0.0042(12) -0.0065(14) -0.0057(14)
F5 0.0358(18) 0.0281(16) 0.0262(17) 0.0113(12) -0.0044(13) -0.0109(14)
F6 0.0295(17) 0.0176(15) 0.053(2) 0.0070(14) -0.0062(15) -0.0046(13)
F7 0.0301(18) 0.0247(16) 0.042(2) -0.0129(14) -0.0030(14) 0.0012(13)
F8 0.0369(18) 0.0264(16) 0.0237(17) -0.0049(12) 0.0014(13) -0.0020(13)
C1 0.016(2) 0.022(2) 0.019(3) 0.0036(19) 0.0011(19) -0.007(2)
C2 0.022(3) 0.022(3) 0.020(3) -0.0009(19) 0.001(2) -0.008(2)
C3 0.018(3) 0.036(3) 0.022(3) 0.005(2) -0.002(2) -0.005(2)
C4 0.028(3) 0.021(3) 0.030(3) 0.013(2) -0.006(2) -0.010(2)
C5 0.023(3) 0.018(3) 0.037(3) 0.003(2) -0.009(2) -0.007(2)
C6 0.024(3) 0.024(3) 0.019(3) -0.004(2) 0.000(2) -0.008(2)
C7 0.019(3) 0.016(2) 0.022(3) 0.0033(19) -0.007(2) -0.0056(19)
C8 0.015(2) 0.021(2) 0.021(3) -0.0008(19) -0.0060(19) -0.0046(19)
C9 0.022(3) 0.022(3) 0.025(3) 0.007(2) -0.008(2) -0.009(2)
C10 0.016(3) 0.014(2) 0.046(4) 0.005(2) -0.014(2) -0.004(2)
C11 0.019(3) 0.020(3) 0.036(3) -0.010(2) -0.004(2) -0.001(2)
C12 0.019(3) 0.024(3) 0.020(3) -0.001(2) -0.003(2) -0.005(2)

loop_
_atom_type_symbol
_atom_type_description
_atom_type_scat_dispersion_real
_atom_type_scat_dispersion_imag
_atom_type_scat_source
C C 0.0033 0.0016 'International Tables Vol C Tables 4.2.6.8 and 6.1.1.4'
H H 0.0000 0.0000 'International Tables Vol C Tables 4.2.6.8 and 6.1.1.4'
N N 0.0061 0.0033 'International Tables Vol C Tables 4.2.6.8 and 6.1.1.4'
O O 0.0106 0.0060 'International Tables Vol C Tables 4.2.6.8 and 6.1.1.4'
F F 0.0171 0.0103 'International Tables Vol C Tables 4.2.6.8 and 6.1.1.4'
I I -0.4742 1.8119 'International Tables Vol C Tables 4.2.6.8 and 6.1.1.4'

loop_
_geom_angle_atom_site_label_1
_geom_angle_atom_site_label_2
_geom_angle_atom_site_label_3
_geom_angle
C7A N1A C9A 122.5(5)
C7A N1A H1A 118.8
C9A N1A H1A 118.8
O1A C7A N1A 121.4(6)
O1A C7A C8A 122.2(6)
N1A C7A C8A 116.4(6)
C7C N1C C9C 123.9(6)
C7C N1C H1C 118.1
C9C N1C H1C 118.1
O1C C7C N1C 121.8(7)
O1C C7C C8C 122.5(7)
N1C C7C C8C 115.7(6)
C7B N1B C9B 112(5)
C7B N1B H1B 124.2
C9B N1B H1B 124.2
O1B C7B N1B 119(5)
O1B C7B C8B 115(5)
N1B C7B C8B 126(4)
N1B C9B H9B1 109.5
N1B C9B H9B2 109.5
H9B1 C9B H9B2 109.5
N1B C9B H9B3 109.5
H9B1 C9B H9B3 109.5
H9B2 C9B H9B3 109.5
C7B C8B H8B1 109.5
C7B C8B H8B2 109.5
H8B1 C8B H8B2 109.5
C7B C8B H8B3 109.5
H8B1 C8B H8B3 109.5
H8B2 C8B H8B3 109.5
C7D N1D C9D 113(2)
C7D N1D H1D 123.7
C9D N1D H1D 123.7
O1D C7D N1D 125(3)
O1D C7D C8D 109(3)
N1D C7D C8D 126(2)
N1D C9D H9D1 109.5
N1D C9D H9D2 109.5
H9D1 C9D H9D2 109.5
N1D C9D H9D3 109.5
H9D1 C9D H9D3 109.5
H9D2 C9D H9D3 109.5
C7D C8D H8D1 109.5
C7D C8D H8D2 109.5
H8D1 C8D H8D2 109.5
C7D C8D H8D3 109.5
H8D1 C8D H8D3 109.5
H8D2 C8D H8D3 109.5
C6 C1 C2 118.5(4)
C6 C1 I1 117.6(4)
C2 C1 I1 123.9(3)
C3 C2 C1 118.4(4)
C3 C2 I2 118.7(4)
C1 C2 I2 122.9(3)
F1 C3 C4 117.4(5)
F1 C3 C2 120.0(5)
C4 C3 C2 122.6(5)
F2 C4 C3 121.0(5)
F2 C4 C5 120.2(5)
C3 C4 C5 118.8(5)
F3 C5 C6 120.5(5)
F3 C5 C4 119.8(4)
C6 C5 C4 119.7(5)
F4 C6 C5 117.7(4)
F4 C6 C1 120.2(4)
C5 C6 C1 122.1(5)
C12 C7 C8 119.8(4)
C12 C7 I3 117.9(4)
C8 C7 I3 122.3(3)
C9 C8 C7 117.8(4)
C9 C8 I4 117.8(4)
C7 C8 I4 124.4(3)
F5 C9 C8 120.3(5)
F5 C9 C10 117.1(4)
C8 C9 C10 122.6(5)
F6 C10 C11 120.6(5)
F6 C10 C9 120.6(5)
C11 C10 C9 118.7(4)
F7 C11 C10 120.0(5)
F7 C11 C12 120.0(5)
C10 C11 C12 120.0(5)
F8 C12 C7 121.2(4)
F8 C12 C11 117.7(4)
C7 C12 C11 121.1(5)

loop_
_geom_bond_atom_site_label_1
_geom_bond_atom_site_label_2
_geom_bond_distance
O1A C7A 1.237(8)
N1A C7A 1.347(6)
N1A C9A 1.399(7)
N1A H1A 0.8800
C7A C8A 1.538(10)
C8A H8A1 0.9800
C8A H8A2 0.9800
C8A H8A3 0.9800
C9A H9A1 0.9800
C9A H9A2 0.9800
C9A H9A3 0.9800
O1C C7C 1.234(9)
N1C C7C 1.342(7)
N1C C9C 1.376(8)
N1C H1C 0.8800
C7C C8C 1.535(11)
C8C H8C1 0.9800
C8C H8C2 0.9800
C8C H8C3 0.9800
C9C H9C1 0.9800
C9C H9C2 0.9800
C9C H9C3 0.9800
O1B C7B 1.22(2)
N1B C7B 1.377(10)
N1B C9B 1.379(10)
N1B H1B 0.8800
C7B C8B 1.55(2)
C9B H9B1 0.9800
C9B H9B2 0.9800
C9B H9B3 0.9800
C8B H8B1 0.9800
C8B H8B2 0.9800
C8B H8B3 0.9800
O1D C7D 1.226(19)
N1D C7D 1.376(10)
N1D C9D 1.385(10)
N1D H1D 0.8800
C7D C8D 1.564(19)
C9D H9D1 0.9800
C9D H9D2 0.9800
C9D H9D3 0.9800
C8D H8D1 0.9800
C8D H8D2 0.9800
C8D H8D3 0.9800
I1 C1 2.097(5)
I2 C2 2.086(5)
I3 C7 2.087(4)
I4 C8 2.090(5)
F1 C3 1.352(6)
F2 C4 1.334(6)
F3 C5 1.345(6)
F4 C6 1.348(6)
F5 C9 1.347(6)
F6 C10 1.332(6)
F7 C11 1.340(6)
F8 C12 1.340(6)
C1 C6 1.389(7)
C1 C2 1.398(7)
C2 C3 1.387(7)
C3 C4 1.366(8)
C4 C5 1.385(8)
C5 C6 1.364(7)
C7 C12 1.378(7)
C7 C8 1.405(7)
C8 C9 1.387(7)
C9 C10 1.389(7)
C10 C11 1.373(8)
C11 C12 1.390(7)

loop_
_geom_torsion_atom_site_label_1
_geom_torsion_atom_site_label_2
_geom_torsion_atom_site_label_3
_geom_torsion_atom_site_label_4
_geom_torsion
C9A N1A C7A O1A 0.3(10)
C9A N1A C7A C8A -179.8(10)
C9C N1C C7C O1C -1.5(13)
C9C N1C C7C C8C 178.3(10)
C9B N1B C7B O1B 6(8)
C9B N1B C7B C8B -176(8)
C9D N1D C7D O1D -6(5)
C9D N1D C7D C8D 173(4)
C6 C1 C2 C3 0.3(7)
I1 C1 C2 C3 -179.4(4)
C6 C1 C2 I2 -178.3(4)
I1 C1 C2 I2 1.9(6)
C1 C2 C3 F1 179.8(4)
I2 C2 C3 F1 -1.5(6)
C1 C2 C3 C4 -0.6(8)
I2 C2 C3 C4 178.1(4)
F1 C3 C4 F2 -0.1(7)
C2 C3 C4 F2 -179.7(5)
F1 C3 C4 C5 -179.8(4)
C2 C3 C4 C5 0.6(8)
F2 C4 C5 F3 1.1(7)
C3 C4 C5 F3 -179.2(5)
F2 C4 C5 C6 180.0(5)
C3 C4 C5 C6 -0.3(8)
F3 C5 C6 F4 -1.1(7)
C4 C5 C6 F4 180.0(4)
F3 C5 C6 C1 179.0(4)
C4 C5 C6 C1 0.1(8)
C2 C1 C6 F4 -180.0(4)
I1 C1 C6 F4 -0.2(6)
C2 C1 C6 C5 -0.1(7)
I1 C1 C6 C5 179.7(4)
C12 C7 C8 C9 -1.1(7)
I3 C7 C8 C9 178.3(3)
C12 C7 C8 I4 179.7(4)
I3 C7 C8 I4 -0.9(6)
C7 C8 C9 F5 -179.2(4)
I4 C8 C9 F5 0.1(6)
C7 C8 C9 C10 0.4(7)
I4 C8 C9 C10 179.6(4)
F5 C9 C10 F6 -0.1(7)
C8 C9 C10 F6 -179.6(4)
F5 C9 C10 C11 -179.7(4)
C8 C9 C10 C11 0.7(7)
F6 C10 C11 F7 0.0(7)
C9 C10 C11 F7 179.7(4)
F6 C10 C11 C12 179.3(4)
C9 C10 C11 C12 -1.0(7)
C8 C7 C12 F8 -179.6(4)
I3 C7 C12 F8 1.0(6)
C8 C7 C12 C11 0.8(7)
I3 C7 C12 C11 -178.7(4)
F7 C11 C12 F8 -0.1(7)
C10 C11 C12 F8 -179.3(4)
F7 C11 C12 C7 179.6(4)
C10 C11 C12 C7 0.3(7)
